data_1508241
loop_
_publ_author_name
'Arnold, Polly L.'
'Mansell, Stephen M.'
'Maron, Laurent'
'McKay, David'

_publ_section_title
;
 Spontaneous reduction and C-H borylation of arenes mediated by
 uranium(III) disproportionation.
;
_journal_issue 8
_journal_name_full 'Nature chemistry'
_journal_page_first 668
_journal_page_last 674
_journal_paper_doi 10.1038/nchem.1392
_journal_volume 4
_journal_year 2012
_chemical_formula_moiety 'C76 H107 B O4 U2'
_chemical_formula_sum 'C76 H107 B O4 U2'
_chemical_formula_weight 1571.49
_chemical_name_systematic
; 
 ? 
;
_space_group_IT_number 29
_symmetry_cell_setting orthorhombic
_symmetry_space_group_name_Hall 'P 2c -2ac'
_symmetry_space_group_name_H-M 'P c a 21'
_atom_sites_solution_hydrogens geom
_atom_sites_solution_primary direct
_atom_sites_solution_secondary difmap
_audit_creation_method SHELXL-97
_cell_angle_alpha 90.00
_cell_angle_beta 90.00
_cell_angle_gamma 90.00
_cell_formula_units_Z 4
_cell_length_a 24.8820(1)
_cell_length_b 10.7190(1)
_cell_length_c 25.2792(1)
_cell_measurement_reflns_used 40836
_cell_measurement_temperature 150(2)
_cell_measurement_theta_max 74.5433
_cell_measurement_theta_min 3.4939
_cell_volume 6742.22(7)
_computing_cell_refinement
;
CrysAlisPro, Agilent Technologies,
Version 1.171.35.19 (release 27-10-2011 CrysAlis171 .NET)
(compiled Oct 27 2011,15:02:11)
;
_computing_data_collection
;
CrysAlisPro, Agilent Technologies,
Version 1.171.35.19 (release 27-10-2011 CrysAlis171 .NET)
(compiled Oct 27 2011,15:02:11)
;
_computing_data_reduction
;
CrysAlisPro, Agilent Technologies,
Version 1.171.35.19 (release 27-10-2011 CrysAlis171 .NET)
(compiled Oct 27 2011,15:02:11)
;
_computing_structure_refinement 'SHELXL-97 (Sheldrick, 2008)'
_computing_structure_solution 'SHELXS-97 (Sheldrick, 2008)'
_diffrn_ambient_temperature 150(2)
_diffrn_detector_area_resol_mean 10.3147
_diffrn_measured_fraction_theta_full 0.993
_diffrn_measured_fraction_theta_max 0.993
_diffrn_measurement_device_type 'SuperNova, Dual, Cu at zero, Atlas'
_diffrn_measurement_method '\w scans'
_diffrn_radiation_monochromator mirror
_diffrn_radiation_source 'SuperNova (Cu) X-ray Source'
_diffrn_radiation_type CuK\a
_diffrn_radiation_wavelength 1.54178
_diffrn_reflns_av_R_equivalents 0.0672
_diffrn_reflns_av_sigmaI/netI 0.0433
_diffrn_reflns_limit_h_max 31
_diffrn_reflns_limit_h_min -30
_diffrn_reflns_limit_k_max 13
_diffrn_reflns_limit_k_min -12
_diffrn_reflns_limit_l_max 31
_diffrn_reflns_limit_l_min -31
_diffrn_reflns_number 81671
_diffrn_reflns_theta_full 74.71
_diffrn_reflns_theta_max 74.71
_diffrn_reflns_theta_min 3.50
_exptl_absorpt_coefficient_mu 13.774
_exptl_absorpt_correction_T_max 1.00000
_exptl_absorpt_correction_T_min 0.43978
_exptl_absorpt_correction_type multi-scan
_exptl_absorpt_process_details
;
CrysAlisPro, Agilent Technologies,
Version 1.171.35.19 (release 27-10-2011 CrysAlis171 .NET)
(compiled Oct 27 2011,15:02:11)
Empirical absorption correction using spherical harmonics,
 implemented in SCALE3 ABSPACK scaling algorithm.
;
_exptl_crystal_colour Black
_exptl_crystal_density_diffrn 1.548
_exptl_crystal_density_method 'not measured'
_exptl_crystal_description Block
_exptl_crystal_F_000 3136
_exptl_crystal_size_max 0.25
_exptl_crystal_size_mid 0.13
_exptl_crystal_size_min 0.09
_refine_diff_density_max 1.408
_refine_diff_density_min -1.233
_refine_diff_density_rms 0.105
_refine_ls_abs_structure_details 'Flack H D (1983), Acta Cryst. A39, 876-881'
_refine_ls_abs_structure_Flack -0.037(4)
_refine_ls_extinction_method none
_refine_ls_goodness_of_fit_ref 1.021
_refine_ls_hydrogen_treatment constr
_refine_ls_matrix_type full
_refine_ls_number_parameters 773
_refine_ls_number_reflns 13654
_refine_ls_number_restraints 1
_refine_ls_restrained_S_all 1.021
_refine_ls_R_factor_all 0.0279
_refine_ls_R_factor_gt 0.0265
_refine_ls_shift/su_max 0.002
_refine_ls_shift/su_mean 0.000
_refine_ls_structure_factor_coef Fsqd
_refine_ls_weighting_details 'calc w=1/[\s^2^(Fo^2^)+(0.0323P)^2^+0.0000P] where P=(Fo^2^+2Fc^2^)/3'
_refine_ls_weighting_scheme calc
_refine_ls_wR_factor_gt 0.0635
_refine_ls_wR_factor_ref 0.0646
_reflns_number_gt 13203
_reflns_number_total 13654
_reflns_threshold_expression >2sigma(I)
_cod_data_source_file nchem.1392-s12.cif
_cod_data_source_block (DtbpO)2U(PhC6H4BBN)U(ODtbp)2_complex_6b
_cod_depositor_comments
;
The following automatic conversions were performed:

'_symmetry_cell_setting' value 'Orthorhombic' changed to
'orthorhombic' according to
/home/saulius/struct/CIF-dictionaries/cif_core.dic dictionary named
'cif_core.dic' version 2.4.2 from 2011-04-26.

Automatic conversion script
Id: cif_fix_values 1891 2012-01-12 08:04:46Z andrius 
;
_cod_original_sg_symbol_H-M Pca21
_cod_database_code 1508241

loop_
_symmetry_equiv_pos_as_xyz
'x, y, z'
'-x, -y, z+1/2'
'x+1/2, -y, z'
'-x+1/2, y, z+1/2'

loop_
_atom_site_label
_atom_site_type_symbol
_atom_site_fract_x
_atom_site_fract_y
_atom_site_fract_z
_atom_site_U_iso_or_equiv
_atom_site_adp_type
_atom_site_occupancy
_atom_site_symmetry_multiplicity
_atom_site_calc_flag
_atom_site_refinement_flags
U1 U 0.362761(5) 0.931684(15) 0.402659(7) 0.01815(4) Uani 1 1 d .
U2 U 0.435456(5) 0.894487(16) 0.555683(6) 0.01890(4) Uani 1 1 d .
O1 O 0.30665(14) 1.0757(4) 0.38529(14) 0.0223(8) Uani 1 1 d .
O2 O 0.37286(15) 0.8152(4) 0.33384(14) 0.0231(8) Uani 1 1 d .
O3 O 0.40803(17) 0.9113(4) 0.63675(14) 0.0277(9) Uani 1 1 d .
O4 O 0.51520(12) 0.8284(4) 0.56505(13) 0.0220(8) Uani 1 1 d .
B1 B 0.3238(2) 0.7053(7) 0.5034(2) 0.0259(13) Uani 1 1 d .
C1 C 0.43735(19) 1.0205(6) 0.4655(2) 0.0232(11) Uani 1 1 d .
C2 C 0.4510(2) 0.8934(5) 0.4533(2) 0.0220(11) Uani 1 1 d .
H2 H 0.4834 0.8765 0.4347 0.026 Uiso 1 1 calc R
C3 C 0.4170(2) 0.7915(5) 0.4683(2) 0.0215(10) Uani 1 1 d .
H3 H 0.4295 0.7086 0.4634 0.026 Uiso 1 1 calc R
C4 C 0.36303(19) 0.8115(6) 0.4914(2) 0.0209(11) Uani 1 1 d .
C5 C 0.3492(2) 0.9432(5) 0.5020(2) 0.0228(11) Uani 1 1 d .
H5 H 0.3148 0.9624 0.5161 0.027 Uiso 1 1 calc R
C6 C 0.3865(2) 1.0436(6) 0.4915(2) 0.0236(11) Uani 1 1 d .
H6 H 0.3774 1.1262 0.5018 0.028 Uiso 1 1 calc R
C7 C 0.4738(2) 1.1239(6) 0.4492(2) 0.0251(11) Uani 1 1 d .
C8 C 0.5284(2) 1.1044(6) 0.4397(2) 0.0318(13) Uani 1 1 d .
H8 H 0.5434 1.0241 0.4455 0.038 Uiso 1 1 calc R
C9 C 0.5612(3) 1.2001(7) 0.4218(2) 0.0405(16) Uani 1 1 d .
H9 H 0.5983 1.1846 0.4158 0.049 Uiso 1 1 calc R
C10 C 0.5406(3) 1.3174(7) 0.4126(2) 0.0428(16) Uani 1 1 d .
H10 H 0.5630 1.3825 0.3999 0.051 Uiso 1 1 calc R
C11 C 0.4867(3) 1.3387(7) 0.4220(3) 0.0406(15) Uani 1 1 d .
H11 H 0.4720 1.4189 0.4152 0.049 Uiso 1 1 calc R
C12 C 0.4535(2) 1.2449(6) 0.4414(2) 0.0307(12) Uani 1 1 d .
H12 H 0.4169 1.2625 0.4493 0.037 Uiso 1 1 calc R
C13 C 0.2648(2) 0.7244(6) 0.5256(2) 0.0278(13) Uani 1 1 d .
H13 H 0.2570 0.8158 0.5275 0.033 Uiso 1 1 calc R
C14 C 0.2251(3) 0.6630(7) 0.4861(3) 0.0405(15) Uani 1 1 d .
H14A H 0.1886 0.6663 0.5016 0.049 Uiso 1 1 calc R
H14B H 0.2246 0.7135 0.4533 0.049 Uiso 1 1 calc R
C15 C 0.2374(3) 0.5287(7) 0.4714(3) 0.0429(16) Uani 1 1 d .
H15A H 0.2155 0.5060 0.4402 0.051 Uiso 1 1 calc R
H15B H 0.2261 0.4742 0.5010 0.051 Uiso 1 1 calc R
C16 C 0.2965(3) 0.5015(7) 0.4588(3) 0.0400(15) Uani 1 1 d .
H16A H 0.3043 0.5315 0.4225 0.048 Uiso 1 1 calc R
H16B H 0.3020 0.4101 0.4591 0.048 Uiso 1 1 calc R
C17 C 0.3374(2) 0.5618(6) 0.4972(3) 0.0310(13) Uani 1 1 d .
H17 H 0.3746 0.5521 0.4828 0.037 Uiso 1 1 calc R
C18 C 0.3348(3) 0.5064(7) 0.5538(3) 0.0429(14) Uani 1 1 d .
H18A H 0.3384 0.4147 0.5510 0.051 Uiso 1 1 calc R
H18B H 0.3662 0.5374 0.5738 0.051 Uiso 1 1 calc R
C19 C 0.2836(3) 0.5354(8) 0.5863(3) 0.0511(19) Uani 1 1 d .
H19A H 0.2545 0.4790 0.5744 0.061 Uiso 1 1 calc R
H19B H 0.2909 0.5168 0.6239 0.061 Uiso 1 1 calc R
C20 C 0.2639(3) 0.6696(8) 0.5819(3) 0.0472(18) Uani 1 1 d .
H20A H 0.2864 0.7228 0.6050 0.057 Uiso 1 1 calc R
H20B H 0.2266 0.6737 0.5955 0.057 Uiso 1 1 calc R
C21 C 0.2757(2) 1.1710(5) 0.36668(19) 0.0215(10) Uani 1 1 d .
C22 C 0.2232(2) 1.1874(5) 0.38786(19) 0.0225(11) Uani 1 1 d .
C23 C 0.1913(2) 1.2793(6) 0.3666(2) 0.0271(12) Uani 1 1 d .
H23 H 0.1559 1.2901 0.3799 0.033 Uiso 1 1 calc R
C24 C 0.2094(2) 1.3573(6) 0.3260(2) 0.0298(12) Uani 1 1 d .
H24 H 0.1865 1.4191 0.3113 0.036 Uiso 1 1 calc R
C25 C 0.2612(2) 1.3424(5) 0.3079(2) 0.0264(12) Uani 1 1 d .
H25 H 0.2741 1.3976 0.2814 0.032 Uiso 1 1 calc R
C26 C 0.2954(2) 1.2507(5) 0.32663(18) 0.0217(10) Uani 1 1 d .
C27 C 0.2043(2) 1.1136(6) 0.4369(2) 0.0261(12) Uani 1 1 d .
C28 C 0.2390(2) 1.1521(6) 0.4847(2) 0.0309(13) Uani 1 1 d .
H28A H 0.2290 1.1020 0.5156 0.046 Uiso 1 1 calc R
H28B H 0.2332 1.2406 0.4925 0.046 Uiso 1 1 calc R
H28C H 0.2771 1.1382 0.4765 0.046 Uiso 1 1 calc R
C29 C 0.2075(2) 0.9714(6) 0.4287(2) 0.0317(13) Uani 1 1 d .
H29A H 0.1891 0.9291 0.4579 0.048 Uiso 1 1 calc R
H29B H 0.2453 0.9455 0.4279 0.048 Uiso 1 1 calc R
H29C H 0.1902 0.9492 0.3952 0.048 Uiso 1 1 calc R
C30 C 0.1456(2) 1.1437(7) 0.4512(2) 0.0375(15) Uani 1 1 d .
H30A H 0.1220 1.1184 0.4220 0.056 Uiso 1 1 calc R
H30B H 0.1419 1.2336 0.4572 0.056 Uiso 1 1 calc R
H30C H 0.1356 1.0984 0.4834 0.056 Uiso 1 1 calc R
C31 C 0.3528(2) 1.2512(6) 0.3029(2) 0.0248(11) Uani 1 1 d .
C32 C 0.3907(2) 1.1441(6) 0.3203(2) 0.0298(13) Uani 1 1 d .
H32A H 0.3963 1.1484 0.3586 0.045 Uiso 1 1 calc R
H32B H 0.4253 1.1525 0.3021 0.045 Uiso 1 1 calc R
H32C H 0.3744 1.0637 0.3112 0.045 Uiso 1 1 calc R
C33 C 0.3799(2) 1.3754(6) 0.3189(3) 0.0326(13) Uani 1 1 d .
H33A H 0.3585 1.4455 0.3057 0.049 Uiso 1 1 calc R
H33B H 0.4161 1.3792 0.3037 0.049 Uiso 1 1 calc R
H33C H 0.3823 1.3802 0.3576 0.049 Uiso 1 1 calc R
C34 C 0.3486(2) 1.2424(7) 0.2419(2) 0.0333(13) Uani 1 1 d .
H34A H 0.3295 1.1658 0.2322 0.050 Uiso 1 1 calc R
H34B H 0.3847 1.2411 0.2266 0.050 Uiso 1 1 calc R
H34C H 0.3288 1.3148 0.2284 0.050 Uiso 1 1 calc R
C35 C 0.3772(2) 0.7451(5) 0.2895(2) 0.0222(10) Uani 1 1 d .
C36 C 0.4283(2) 0.7086(5) 0.2713(2) 0.0234(11) Uani 1 1 d .
C37 C 0.4302(2) 0.6288(6) 0.2267(2) 0.0293(12) Uani 1 1 d .
H37 H 0.4641 0.6015 0.2140 0.035 Uiso 1 1 calc R
C38 C 0.3840(3) 0.5896(6) 0.2014(2) 0.0302(12) Uani 1 1 d .
H38 H 0.3864 0.5347 0.1720 0.036 Uiso 1 1 calc R
C39 C 0.3344(3) 0.6304(6) 0.2188(2) 0.0313(13) Uani 1 1 d .
H39 H 0.3029 0.6042 0.2007 0.038 Uiso 1 1 calc R
C40 C 0.3295(2) 0.7092(6) 0.2625(2) 0.0270(12) Uani 1 1 d .
C41 C 0.4810(2) 0.7485(6) 0.2980(2) 0.0278(12) Uani 1 1 d .
C42 C 0.4836(2) 0.8881(6) 0.3084(2) 0.0308(13) Uani 1 1 d .
H42A H 0.4743 0.9334 0.2760 0.046 Uiso 1 1 calc R
H42B H 0.5200 0.9109 0.3195 0.046 Uiso 1 1 calc R
H42C H 0.4581 0.9100 0.3364 0.046 Uiso 1 1 calc R
C43 C 0.4867(2) 0.6734(7) 0.3503(2) 0.0347(14) Uani 1 1 d .
H43A H 0.5190 0.7005 0.3691 0.052 Uiso 1 1 calc R
H43B H 0.4894 0.5843 0.3421 0.052 Uiso 1 1 calc R
H43C H 0.4550 0.6881 0.3725 0.052 Uiso 1 1 calc R
C44 C 0.5308(3) 0.7185(7) 0.2640(3) 0.0421(16) Uani 1 1 d .
H44A H 0.5277 0.7608 0.2298 0.063 Uiso 1 1 calc R
H44B H 0.5330 0.6281 0.2584 0.063 Uiso 1 1 calc R
H44C H 0.5633 0.7473 0.2823 0.063 Uiso 1 1 calc R
C45 C 0.2736(2) 0.7567(6) 0.2793(2) 0.0302(13) Uani 1 1 d .
C46 C 0.2285(2) 0.7053(7) 0.2441(3) 0.0413(16) Uani 1 1 d .
H46A H 0.2272 0.6143 0.2473 0.062 Uiso 1 1 calc R
H46B H 0.2355 0.7281 0.2072 0.062 Uiso 1 1 calc R
H46C H 0.1940 0.7408 0.2553 0.062 Uiso 1 1 calc R
C47 C 0.2717(3) 0.8998(6) 0.2738(3) 0.0364(14) Uani 1 1 d .
H47A H 0.2767 0.9229 0.2366 0.055 Uiso 1 1 calc R
H47B H 0.3004 0.9369 0.2952 0.055 Uiso 1 1 calc R
H47C H 0.2368 0.9305 0.2862 0.055 Uiso 1 1 calc R
C48 C 0.2595(3) 0.7159(7) 0.3359(2) 0.0359(14) Uani 1 1 d .
H48A H 0.2234 0.7455 0.3450 0.054 Uiso 1 1 calc R
H48B H 0.2857 0.7515 0.3607 0.054 Uiso 1 1 calc R
H48C H 0.2605 0.6247 0.3382 0.054 Uiso 1 1 calc R
C49 C 0.3963(2) 0.9376(6) 0.6878(2) 0.0280(13) Uani 1 1 d .
C50 C 0.3682(2) 1.0489(6) 0.7003(2) 0.0273(12) Uani 1 1 d .
C51 C 0.3580(2) 1.0745(6) 0.7532(2) 0.0303(13) Uani 1 1 d .
H51 H 0.3388 1.1482 0.7620 0.036 Uiso 1 1 calc R
C52 C 0.3747(2) 0.9970(7) 0.7933(2) 0.0318(14) Uani 1 1 d .
H52 H 0.3684 1.0189 0.8292 0.038 Uiso 1 1 calc R
C53 C 0.4005(2) 0.8874(6) 0.7809(2) 0.0314(13) Uani 1 1 d .
H53 H 0.4107 0.8329 0.8087 0.038 Uiso 1 1 calc R
C54 C 0.4123(2) 0.8532(6) 0.7287(2) 0.0285(12) Uani 1 1 d .
C55 C 0.3472(3) 1.1373(8) 0.6580(2) 0.0414(17) Uani 1 1 d .
C56 C 0.3930(3) 1.1904(7) 0.6240(3) 0.0432(17) Uani 1 1 d .
H56A H 0.4202 1.2285 0.6470 0.065 Uiso 1 1 calc R
H56B H 0.3786 1.2536 0.5998 0.065 Uiso 1 1 calc R
H56C H 0.4095 1.1229 0.6035 0.065 Uiso 1 1 calc R
C57 C 0.3056(3) 1.0681(9) 0.6238(3) 0.058(3) Uani 1 1 d .
H57A H 0.3227 0.9964 0.6067 0.087 Uiso 1 1 calc R
H57B H 0.2915 1.1248 0.5968 0.087 Uiso 1 1 calc R
H57C H 0.2760 1.0391 0.6463 0.087 Uiso 1 1 calc R
C58 C 0.3183(4) 1.2525(9) 0.6819(3) 0.061(3) Uani 1 1 d .
H58A H 0.2895 1.2245 0.7056 0.092 Uiso 1 1 calc R
H58B H 0.3028 1.3028 0.6533 0.092 Uiso 1 1 calc R
H58C H 0.3442 1.3028 0.7018 0.092 Uiso 1 1 calc R
C59 C 0.4413(2) 0.7301(7) 0.7174(2) 0.0353(14) Uani 1 1 d .
C60 C 0.4078(3) 0.6473(7) 0.6800(3) 0.0469(17) Uani 1 1 d .
H60A H 0.4253 0.5660 0.6761 0.070 Uiso 1 1 calc R
H60B H 0.4051 0.6876 0.6453 0.070 Uiso 1 1 calc R
H60C H 0.3717 0.6358 0.6948 0.070 Uiso 1 1 calc R
C61 C 0.4972(2) 0.7572(7) 0.6945(2) 0.0370(15) Uani 1 1 d .
H61A H 0.5172 0.8106 0.7190 0.056 Uiso 1 1 calc R
H61B H 0.4934 0.7999 0.6604 0.056 Uiso 1 1 calc R
H61C H 0.5166 0.6786 0.6894 0.056 Uiso 1 1 calc R
C62 C 0.4516(4) 0.6543(9) 0.7677(3) 0.062(2) Uani 1 1 d .
H62A H 0.4174 0.6383 0.7857 0.093 Uiso 1 1 calc R
H62B H 0.4755 0.7012 0.7913 0.093 Uiso 1 1 calc R
H62C H 0.4685 0.5747 0.7584 0.093 Uiso 1 1 calc R
C63 C 0.56655(18) 0.7991(5) 0.57776(19) 0.0196(10) Uani 1 1 d .
C64 C 0.5844(2) 0.6749(6) 0.56982(18) 0.0223(11) Uani 1 1 d .
C65 C 0.6365(2) 0.6465(6) 0.5843(2) 0.0253(11) Uani 1 1 d .
H65 H 0.6491 0.5635 0.5797 0.030 Uiso 1 1 calc R
C66 C 0.6708(2) 0.7344(6) 0.6054(2) 0.0271(12) Uani 1 1 d .
H66 H 0.7063 0.7117 0.6154 0.033 Uiso 1 1 calc R
C67 C 0.6531(2) 0.8564(6) 0.6118(2) 0.0248(11) Uani 1 1 d .
H67 H 0.6772 0.9171 0.6255 0.030 Uiso 1 1 calc R
C68 C 0.6008(2) 0.8920(5) 0.5987(2) 0.0219(10) Uani 1 1 d .
C69 C 0.5491(2) 0.5758(6) 0.5428(2) 0.0263(12) Uani 1 1 d .
C70 C 0.4954(3) 0.5544(7) 0.5712(3) 0.0395(15) Uani 1 1 d .
H70A H 0.4765 0.4844 0.5547 0.059 Uiso 1 1 calc R
H70B H 0.4733 0.6299 0.5686 0.059 Uiso 1 1 calc R
H70C H 0.5021 0.5353 0.6086 0.059 Uiso 1 1 calc R
C71 C 0.5388(2) 0.6171(6) 0.4854(2) 0.0314(13) Uani 1 1 d .
H71A H 0.5726 0.6146 0.4655 0.047 Uiso 1 1 calc R
H71B H 0.5245 0.7024 0.4852 0.047 Uiso 1 1 calc R
H71C H 0.5127 0.5607 0.4689 0.047 Uiso 1 1 calc R
C72 C 0.5760(3) 0.4483(6) 0.5408(2) 0.0368(14) Uani 1 1 d .
H72A H 0.6084 0.4532 0.5189 0.055 Uiso 1 1 calc R
H72B H 0.5511 0.3874 0.5255 0.055 Uiso 1 1 calc R
H72C H 0.5858 0.4223 0.5767 0.055 Uiso 1 1 calc R
C73 C 0.5869(2) 1.0308(6) 0.6087(2) 0.0280(12) Uani 1 1 d .
C74 C 0.5294(3) 1.0732(7) 0.5956(3) 0.0416(16) Uani 1 1 d .
H74A H 0.5038 1.0295 0.6185 0.062 Uiso 1 1 calc R
H74B H 0.5214 1.0539 0.5585 0.062 Uiso 1 1 calc R
H74C H 0.5262 1.1634 0.6013 0.062 Uiso 1 1 calc R
C75 C 0.6244(3) 1.1122(7) 0.5751(3) 0.0441(17) Uani 1 1 d .
H75A H 0.6195 1.2001 0.5848 0.066 Uiso 1 1 calc R
H75B H 0.6158 1.1009 0.5376 0.066 Uiso 1 1 calc R
H75C H 0.6617 1.0877 0.5815 0.066 Uiso 1 1 calc R
C76 C 0.5953(4) 1.0605(8) 0.6675(3) 0.048(2) Uani 1 1 d .
H76A H 0.5869 1.1485 0.6740 0.073 Uiso 1 1 calc R
H76B H 0.6328 1.0441 0.6771 0.073 Uiso 1 1 calc R
H76C H 0.5716 1.0078 0.6889 0.073 Uiso 1 1 calc R

loop_
_atom_site_aniso_label
_atom_site_aniso_U_11
_atom_site_aniso_U_22
_atom_site_aniso_U_33
_atom_site_aniso_U_23
_atom_site_aniso_U_13
_atom_site_aniso_U_12
U1 0.01993(7) 0.02070(8) 0.01382(7) 0.00024(8) -0.00074(6) 0.00275(6)
U2 0.01763(7) 0.02494(9) 0.01415(7) 0.00126(8) -0.00063(6) 0.00305(6)
O1 0.0198(16) 0.026(2) 0.0208(16) 0.0033(14) 0.0017(12) 0.0103(15)
O2 0.0274(17) 0.026(2) 0.0160(16) -0.0047(16) 0.0024(13) 0.0011(16)
O3 0.0283(19) 0.047(3) 0.0078(16) -0.0038(16) 0.0019(13) 0.0025(18)
O4 0.0153(14) 0.026(2) 0.0246(18) -0.0041(15) -0.0049(12) 0.0077(13)
B1 0.031(3) 0.025(4) 0.022(3) 0.004(2) -0.003(2) -0.001(3)
C1 0.022(2) 0.028(3) 0.020(2) 0.004(2) -0.0002(17) 0.004(2)
C2 0.023(2) 0.023(3) 0.021(2) -0.001(2) 0.0067(19) 0.000(2)
C3 0.027(2) 0.015(3) 0.023(2) 0.000(2) 0.0011(19) 0.001(2)
C4 0.022(2) 0.021(3) 0.020(2) 0.005(2) 0.0043(17) 0.004(2)
C5 0.024(2) 0.022(3) 0.022(2) -0.003(2) 0.003(2) 0.003(2)
C6 0.023(2) 0.027(3) 0.022(2) -0.003(2) -0.0012(19) -0.002(2)
C7 0.031(3) 0.026(3) 0.017(2) -0.002(2) -0.0039(19) -0.006(2)
C8 0.029(3) 0.032(4) 0.034(3) -0.004(3) 0.007(2) -0.008(2)
C9 0.042(3) 0.049(5) 0.030(3) -0.007(3) 0.012(2) -0.018(3)
C10 0.059(4) 0.042(4) 0.028(3) 0.002(3) 0.001(3) -0.026(3)
C11 0.061(4) 0.026(3) 0.034(3) 0.002(3) -0.013(3) -0.013(3)
C12 0.039(3) 0.024(3) 0.029(3) 0.005(2) -0.009(2) -0.008(2)
C13 0.028(3) 0.028(3) 0.027(3) 0.002(2) 0.002(2) -0.002(2)
C14 0.036(3) 0.039(4) 0.047(4) -0.003(3) -0.005(3) -0.008(3)
C15 0.045(3) 0.033(4) 0.050(4) -0.003(3) -0.007(3) -0.010(3)
C16 0.051(4) 0.029(4) 0.040(3) 0.003(3) 0.001(3) -0.002(3)
C17 0.031(3) 0.020(3) 0.042(3) 0.006(3) 0.001(2) -0.002(2)
C18 0.047(3) 0.038(4) 0.044(3) 0.010(4) -0.005(3) 0.000(3)
C19 0.052(4) 0.061(5) 0.041(4) 0.024(4) 0.007(3) -0.003(4)
C20 0.047(4) 0.056(5) 0.039(3) 0.010(3) 0.011(3) 0.003(4)
C21 0.029(2) 0.019(3) 0.016(2) -0.002(2) -0.0019(18) 0.006(2)
C22 0.026(2) 0.022(3) 0.020(2) -0.002(2) -0.0020(17) 0.003(2)
C23 0.023(2) 0.029(3) 0.030(3) -0.001(2) -0.001(2) 0.007(2)
C24 0.030(3) 0.027(3) 0.033(3) 0.004(2) -0.003(2) 0.008(2)
C25 0.035(3) 0.022(3) 0.022(2) 0.003(2) 0.003(2) 0.003(2)
C26 0.025(2) 0.026(3) 0.014(2) 0.000(2) -0.0044(17) -0.001(2)
C27 0.024(2) 0.034(3) 0.021(2) 0.005(2) 0.0024(19) 0.001(2)
C28 0.037(3) 0.033(4) 0.023(2) -0.001(2) 0.000(2) 0.005(3)
C29 0.033(3) 0.036(4) 0.027(3) 0.002(3) 0.004(2) 0.001(3)
C30 0.032(3) 0.051(4) 0.030(3) 0.010(3) 0.006(2) 0.004(3)
C31 0.025(2) 0.025(3) 0.024(2) -0.001(2) -0.0040(19) -0.004(2)
C32 0.023(2) 0.031(4) 0.035(3) 0.004(3) 0.007(2) 0.002(2)
C33 0.031(3) 0.029(3) 0.037(3) 0.007(3) -0.002(2) -0.001(3)
C34 0.038(3) 0.037(4) 0.025(3) -0.004(3) 0.003(2) 0.001(3)
C35 0.030(2) 0.019(3) 0.018(2) 0.004(2) -0.0015(19) 0.000(2)
C36 0.035(3) 0.018(3) 0.018(2) 0.003(2) 0.0016(19) 0.001(2)
C37 0.036(3) 0.032(3) 0.020(2) -0.002(2) 0.007(2) 0.005(3)
C38 0.048(3) 0.026(3) 0.016(2) -0.001(2) 0.004(2) 0.002(3)
C39 0.043(3) 0.033(3) 0.018(2) 0.001(2) -0.007(2) -0.004(3)
C40 0.033(3) 0.029(3) 0.019(2) 0.003(2) -0.002(2) 0.003(2)
C41 0.023(2) 0.032(3) 0.028(3) 0.003(2) 0.005(2) 0.001(2)
C42 0.030(3) 0.030(3) 0.032(3) 0.000(3) 0.002(2) -0.003(2)
C43 0.033(3) 0.038(4) 0.033(3) 0.009(3) -0.001(2) 0.005(3)
C44 0.038(3) 0.042(4) 0.046(4) -0.011(3) 0.013(3) -0.006(3)
C45 0.027(3) 0.032(4) 0.032(3) -0.005(3) -0.004(2) -0.001(2)
C46 0.033(3) 0.051(4) 0.040(3) -0.010(3) -0.011(3) -0.001(3)
C47 0.032(3) 0.036(4) 0.041(3) 0.000(3) -0.008(2) 0.003(3)
C48 0.038(3) 0.041(4) 0.029(3) -0.005(3) 0.003(2) -0.009(3)
C49 0.020(2) 0.041(4) 0.023(3) -0.001(2) 0.0035(19) -0.002(2)
C50 0.025(2) 0.035(4) 0.022(3) 0.002(2) -0.0018(19) 0.002(2)
C51 0.026(2) 0.040(4) 0.025(3) -0.007(3) -0.002(2) -0.002(2)
C52 0.031(3) 0.044(4) 0.021(2) -0.001(3) 0.006(2) -0.009(3)
C53 0.036(3) 0.038(4) 0.020(3) 0.003(2) 0.001(2) -0.003(3)
C54 0.029(3) 0.033(3) 0.024(3) 0.000(2) -0.001(2) 0.000(2)
C55 0.044(3) 0.055(5) 0.026(3) -0.002(3) -0.008(3) 0.020(3)
C56 0.064(4) 0.034(4) 0.031(3) 0.006(3) 0.003(3) 0.015(3)
C57 0.039(4) 0.103(8) 0.031(3) -0.013(4) -0.011(3) 0.029(4)
C58 0.082(6) 0.067(6) 0.035(3) -0.008(4) -0.006(4) 0.042(5)
C59 0.041(3) 0.037(4) 0.028(3) 0.003(3) 0.004(2) 0.006(3)
C60 0.052(4) 0.040(4) 0.049(4) -0.014(3) 0.013(3) -0.004(3)
C61 0.033(3) 0.052(4) 0.026(3) -0.002(3) -0.006(2) 0.011(3)
C62 0.092(6) 0.051(5) 0.043(4) 0.005(4) 0.011(4) 0.023(5)
C63 0.020(2) 0.024(3) 0.0153(19) 0.003(2) -0.0007(16) 0.001(2)
C64 0.025(2) 0.026(3) 0.016(2) 0.001(2) 0.0031(16) 0.004(2)
C65 0.026(2) 0.024(3) 0.026(3) 0.003(2) 0.0032(19) 0.003(2)
C66 0.020(2) 0.036(4) 0.026(3) 0.001(2) -0.0008(19) 0.007(2)
C67 0.020(2) 0.032(3) 0.022(2) 0.002(2) 0.0020(18) -0.005(2)
C68 0.025(2) 0.022(3) 0.018(2) -0.003(2) 0.0047(18) 0.001(2)
C69 0.029(2) 0.027(3) 0.023(3) -0.001(2) -0.0007(19) 0.004(2)
C70 0.047(3) 0.032(4) 0.040(3) -0.010(3) 0.008(3) -0.013(3)
C71 0.039(3) 0.030(3) 0.025(3) -0.008(2) -0.006(2) 0.001(3)
C72 0.049(3) 0.028(3) 0.033(3) -0.006(2) -0.008(3) 0.007(3)
C73 0.028(3) 0.028(3) 0.027(3) -0.001(2) 0.004(2) 0.001(2)
C74 0.039(3) 0.029(4) 0.057(4) -0.014(3) -0.006(3) 0.001(3)
C75 0.039(3) 0.030(4) 0.064(4) 0.006(3) 0.004(3) -0.003(3)
C76 0.057(4) 0.039(5) 0.049(4) -0.012(3) -0.007(3) 0.005(3)

loop_
_atom_type_symbol
_atom_type_description
_atom_type_scat_dispersion_real
_atom_type_scat_dispersion_imag
_atom_type_scat_source
C C 0.0181 0.0091 'International Tables Vol C Tables 4.2.6.8 and 6.1.1.4'
H H 0.0000 0.0000 'International Tables Vol C Tables 4.2.6.8 and 6.1.1.4'
B B 0.0090 0.0039 'International Tables Vol C Tables 4.2.6.8 and 6.1.1.4'
O O 0.0492 0.0322 'International Tables Vol C Tables 4.2.6.8 and 6.1.1.4'
U U -4.3638 13.4090 'International Tables Vol C Tables 4.2.6.8 and 6.1.1.4'

loop_
_geom_angle_atom_site_label_1
_geom_angle_atom_site_label_2
_geom_angle_atom_site_label_3
_geom_angle
O1 U1 O2 109.28(14)
O1 U1 C5 94.68(16)
O2 U1 C5 147.39(17)
O1 U1 C2 141.10(17)
O2 U1 C2 102.07(16)
C5 U1 C2 68.26(16)
O1 U1 C4 122.82(15)
O2 U1 C4 114.27(17)
C5 U1 C4 33.50(18)
C2 U1 C4 59.16(16)
O1 U1 C6 89.57(16)
O2 U1 C6 158.88(16)
C5 U1 C6 32.58(18)
C2 U1 C6 56.88(17)
C4 U1 C6 58.9(2)
O1 U1 C3 152.48(15)
O2 U1 C3 96.86(16)
C5 U1 C3 57.86(17)
C2 U1 C3 32.06(17)
C4 U1 C3 33.04(15)
C6 U1 C3 66.53(18)
O1 U1 C1 109.05(17)
O2 U1 C1 128.07(15)
C5 U1 C1 58.47(17)
C2 U1 C1 32.11(18)
C4 U1 C1 69.73(17)
C6 U1 C1 32.10(15)
C3 U1 C1 57.22(18)
O4 U2 O3 102.53(14)
O4 U2 C3 97.04(15)
O3 U2 C3 144.11(17)
O4 U2 C6 135.92(15)
O3 U2 C6 113.22(17)
C3 U2 C6 68.47(18)
O4 U2 C4 127.43(15)
O3 U2 C4 113.80(16)
C3 U2 C4 33.71(15)
C6 U2 C4 59.25(19)
O4 U2 C5 154.22(14)
O3 U2 C5 102.57(16)
C3 U2 C5 58.44(17)
C6 U2 C5 32.44(18)
C4 U2 C5 33.15(18)
O4 U2 C2 88.31(15)
O3 U2 C2 169.12(16)
C3 U2 C2 32.37(17)
C6 U2 C2 56.71(17)
C4 U2 C2 58.63(16)
C5 U2 C2 66.77(16)
O4 U2 C1 104.46(14)
O3 U2 C1 140.96(18)
C3 U2 C1 58.05(18)
C6 U2 C1 32.07(15)
C4 U2 C1 69.31(17)
C5 U2 C1 57.44(16)
C2 U2 C1 31.67(18)
C21 O1 U1 170.4(3)
C35 O2 U1 177.2(4)
C49 O3 U2 170.8(4)
C63 O4 U2 170.7(3)
C4 B1 C17 124.6(5)
C4 B1 C13 124.4(6)
C17 B1 C13 111.0(5)
C2 C1 C6 117.8(5)
C2 C1 C7 120.1(5)
C6 C1 C7 122.0(5)
C2 C1 U1 72.1(3)
C6 C1 U1 73.6(3)
C7 C1 U1 122.3(3)
C2 C1 U2 72.9(3)
C6 C1 U2 71.4(3)
C7 C1 U2 128.8(3)
U1 C1 U2 108.9(2)
C3 C2 C1 121.7(5)
C3 C2 U1 75.5(3)
C1 C2 U1 75.8(3)
C3 C2 U2 69.7(3)
C1 C2 U2 75.4(3)
U1 C2 U2 111.39(19)
C3 C2 H2 119.2
C1 C2 H2 119.2
U1 C2 H2 120.6
U2 C2 H2 127.9
C2 C3 C4 122.0(5)
C2 C3 U2 77.9(3)
C4 C3 U2 75.9(3)
C2 C3 U1 72.4(3)
C4 C3 U1 72.4(3)
U2 C3 U1 113.6(2)
C2 C3 H3 119.0
C4 C3 H3 119.0
U2 C3 H3 117.9
U1 C3 H3 128.5
C5 C4 C3 115.0(5)
C5 C4 B1 121.7(5)
C3 C4 B1 123.3(5)
C5 C4 U2 73.8(3)
C3 C4 U2 70.4(3)
B1 C4 U2 125.2(4)
C5 C4 U1 71.4(3)
C3 C4 U1 74.5(3)
B1 C4 U1 122.7(4)
U2 C4 U1 112.1(2)
C6 C5 C4 121.9(5)
C6 C5 U1 76.6(3)
C4 C5 U1 75.1(3)
C6 C5 U2 73.4(3)
C4 C5 U2 73.1(3)
U1 C5 U2 113.5(2)
C6 C5 H5 119.1
C4 C5 H5 119.1
U1 C5 H5 120.2
U2 C5 H5 126.4
C5 C6 C1 121.2(6)
C5 C6 U2 74.2(3)
C1 C6 U2 76.5(3)
C5 C6 U1 70.8(3)
C1 C6 U1 74.3(3)
U2 C6 U1 111.3(2)
C5 C6 H6 119.4
C1 C6 H6 119.4
U2 C6 H6 121.0
U1 C6 H6 127.6
C8 C7 C12 117.7(6)
C8 C7 C1 121.9(6)
C12 C7 C1 120.4(5)
C9 C8 C7 121.2(7)
C9 C8 H8 119.4
C7 C8 H8 119.4
C10 C9 C8 120.8(6)
C10 C9 H9 119.6
C8 C9 H9 119.6
C9 C10 C11 118.9(6)
C9 C10 H10 120.6
C11 C10 H10 120.6
C10 C11 C12 121.2(7)
C10 C11 H11 119.4
C12 C11 H11 119.4
C11 C12 C7 120.1(6)
C11 C12 H12 119.9
C7 C12 H12 119.9
C20 C13 C14 115.1(6)
C20 C13 B1 107.0(5)
C14 C13 B1 107.9(5)
C20 C13 H13 108.9
C14 C13 H13 108.9
B1 C13 H13 108.9
C15 C14 C13 115.6(6)
C15 C14 H14A 108.4
C13 C14 H14A 108.4
C15 C14 H14B 108.4
C13 C14 H14B 108.4
H14A C14 H14B 107.4
C14 C15 C16 115.1(6)
C14 C15 H15A 108.5
C16 C15 H15A 108.5
C14 C15 H15B 108.5
C16 C15 H15B 108.5
H15A C15 H15B 107.5
C15 C16 C17 114.9(6)
C15 C16 H16A 108.6
C17 C16 H16A 108.6
C15 C16 H16B 108.6
C17 C16 H16B 108.6
H16A C16 H16B 107.5
C16 C17 C18 113.1(5)
C16 C17 B1 109.1(5)
C18 C17 B1 105.8(5)
C16 C17 H17 109.6
C18 C17 H17 109.6
B1 C17 H17 109.6
C19 C18 C17 116.6(5)
C19 C18 H18A 108.1
C17 C18 H18A 108.1
C19 C18 H18B 108.1
C17 C18 H18B 108.1
H18A C18 H18B 107.3
C20 C19 C18 114.6(6)
C20 C19 H19A 108.6
C18 C19 H19A 108.6
C20 C19 H19B 108.6
C18 C19 H19B 108.6
H19A C19 H19B 107.6
C19 C20 C13 115.0(6)
C19 C20 H20A 108.5
C13 C20 H20A 108.5
C19 C20 H20B 108.5
C13 C20 H20B 108.5
H20A C20 H20B 107.5
O1 C21 C26 120.3(5)
O1 C21 C22 118.8(5)
C26 C21 C22 120.9(5)
C23 C22 C21 118.2(5)
C23 C22 C27 120.3(5)
C21 C22 C27 121.3(5)
C22 C23 C24 122.0(5)
C22 C23 H23 119.0
C24 C23 H23 119.0
C25 C24 C23 118.4(5)
C25 C24 H24 120.8
C23 C24 H24 120.8
C24 C25 C26 123.0(5)
C24 C25 H25 118.5
C26 C25 H25 118.5
C25 C26 C21 117.5(5)
C25 C26 C31 115.6(5)
C21 C26 C31 126.8(5)
C30 C27 C29 106.8(5)
C30 C27 C28 106.9(5)
C29 C27 C28 109.9(5)
C30 C27 C22 111.7(5)
C29 C27 C22 112.6(5)
C28 C27 C22 108.7(5)
C27 C28 H28A 109.5
C27 C28 H28B 109.5
H28A C28 H28B 109.5
C27 C28 H28C 109.5
H28A C28 H28C 109.5
H28B C28 H28C 109.5
C27 C29 H29A 109.5
C27 C29 H29B 109.5
H29A C29 H29B 109.5
C27 C29 H29C 109.5
H29A C29 H29C 109.5
H29B C29 H29C 109.5
C27 C30 H30A 109.5
C27 C30 H30B 109.5
H30A C30 H30B 109.5
C27 C30 H30C 109.5
H30A C30 H30C 109.5
H30B C30 H30C 109.5
C33 C31 C34 110.0(5)
C33 C31 C26 107.7(5)
C34 C31 C26 108.9(4)
C33 C31 C32 107.3(4)
C34 C31 C32 106.2(5)
C26 C31 C32 116.7(5)
C31 C32 H32A 109.5
C31 C32 H32B 109.5
H32A C32 H32B 109.5
C31 C32 H32C 109.5
H32A C32 H32C 109.5
H32B C32 H32C 109.5
C31 C33 H33A 109.5
C31 C33 H33B 109.5
H33A C33 H33B 109.5
C31 C33 H33C 109.5
H33A C33 H33C 109.5
H33B C33 H33C 109.5
C31 C34 H34A 109.5
C31 C34 H34B 109.5
H34A C34 H34B 109.5
C31 C34 H34C 109.5
H34A C34 H34C 109.5
H34B C34 H34C 109.5
O2 C35 C36 119.8(5)
O2 C35 C40 118.9(5)
C36 C35 C40 121.3(5)
C35 C36 C37 117.3(5)
C35 C36 C41 123.3(5)
C37 C36 C41 119.3(5)
C38 C37 C36 121.7(5)
C38 C37 H37 119.1
C36 C37 H37 119.1
C37 C38 C39 120.0(5)
C37 C38 H38 120.0
C39 C38 H38 120.0
C38 C39 C40 121.4(5)
C38 C39 H39 119.3
C40 C39 H39 119.3
C39 C40 C35 118.2(5)
C39 C40 C45 119.8(5)
C35 C40 C45 122.1(5)
C42 C41 C36 112.7(5)
C42 C41 C44 105.6(5)
C36 C41 C44 112.5(5)
C42 C41 C43 111.1(5)
C36 C41 C43 107.9(5)
C44 C41 C43 107.1(5)
C41 C42 H42A 109.5
C41 C42 H42B 109.5
H42A C42 H42B 109.5
C41 C42 H42C 109.5
H42A C42 H42C 109.5
H42B C42 H42C 109.5
C41 C43 H43A 109.5
C41 C43 H43B 109.5
H43A C43 H43B 109.5
C41 C43 H43C 109.5
H43A C43 H43C 109.5
H43B C43 H43C 109.5
C41 C44 H44A 109.5
C41 C44 H44B 109.5
H44A C44 H44B 109.5
C41 C44 H44C 109.5
H44A C44 H44C 109.5
H44B C44 H44C 109.5
C46 C45 C48 105.8(5)
C46 C45 C47 106.5(5)
C48 C45 C47 111.1(5)
C46 C45 C40 112.4(5)
C48 C45 C40 111.6(5)
C47 C45 C40 109.4(5)
C45 C46 H46A 109.5
C45 C46 H46B 109.5
H46A C46 H46B 109.5
C45 C46 H46C 109.5
H46A C46 H46C 109.5
H46B C46 H46C 109.5
C45 C47 H47A 109.5
C45 C47 H47B 109.5
H47A C47 H47B 109.5
C45 C47 H47C 109.5
H47A C47 H47C 109.5
H47B C47 H47C 109.5
C45 C48 H48A 109.5
C45 C48 H48B 109.5
H48A C48 H48B 109.5
C45 C48 H48C 109.5
H48A C48 H48C 109.5
H48B C48 H48C 109.5
O3 C49 C50 119.7(5)
O3 C49 C54 119.9(5)
C50 C49 C54 120.5(5)
C51 C50 C49 118.1(6)
C51 C50 C55 119.4(6)
C49 C50 C55 122.4(5)
C52 C51 C50 122.4(6)
C52 C51 H51 118.8
C50 C51 H51 118.8
C53 C52 C51 119.2(5)
C53 C52 H52 120.4
C51 C52 H52 120.4
C52 C53 C54 122.5(6)
C52 C53 H53 118.7
C54 C53 H53 118.7
C53 C54 C49 117.2(6)
C53 C54 C59 120.1(5)
C49 C54 C59 122.7(5)
C50 C55 C56 111.7(5)
C50 C55 C57 109.0(7)
C56 C55 C57 111.3(6)
C50 C55 C58 112.4(5)
C56 C55 C58 105.5(7)
C57 C55 C58 106.8(6)
C55 C56 H56A 109.5
C55 C56 H56B 109.5
H56A C56 H56B 109.5
C55 C56 H56C 109.5
H56A C56 H56C 109.5
H56B C56 H56C 109.5
C55 C57 H57A 109.5
C55 C57 H57B 109.5
H57A C57 H57B 109.5
C55 C57 H57C 109.5
H57A C57 H57C 109.5
H57B C57 H57C 109.5
C55 C58 H58A 109.5
C55 C58 H58B 109.5
H58A C58 H58B 109.5
C55 C58 H58C 109.5
H58A C58 H58C 109.5
H58B C58 H58C 109.5
C62 C59 C54 112.4(5)
C62 C59 C61 105.2(6)
C54 C59 C61 109.6(6)
C62 C59 C60 107.2(7)
C54 C59 C60 110.8(5)
C61 C59 C60 111.6(5)
C59 C60 H60A 109.5
C59 C60 H60B 109.5
H60A C60 H60B 109.5
C59 C60 H60C 109.5
H60A C60 H60C 109.5
H60B C60 H60C 109.5
C59 C61 H61A 109.5
C59 C61 H61B 109.5
H61A C61 H61B 109.5
C59 C61 H61C 109.5
H61A C61 H61C 109.5
H61B C61 H61C 109.5
C59 C62 H62A 109.5
C59 C62 H62B 109.5
H62A C62 H62B 109.5
C59 C62 H62C 109.5
H62A C62 H62C 109.5
H62B C62 H62C 109.5
O4 C63 C68 119.6(5)
O4 C63 C64 118.7(5)
C68 C63 C64 121.7(5)
C65 C64 C63 117.7(5)
C65 C64 C69 120.1(5)
C63 C64 C69 122.1(5)
C66 C65 C64 122.2(6)
C66 C65 H65 118.9
C64 C65 H65 118.9
C65 C66 C67 119.5(5)
C65 C66 H66 120.3
C67 C66 H66 120.3
C66 C67 C68 121.7(5)
C66 C67 H67 119.2
C68 C67 H67 119.2
C67 C68 C63 117.2(5)
C67 C68 C73 115.6(5)
C63 C68 C73 127.1(5)
C72 C69 C70 105.4(5)
C72 C69 C64 112.6(5)
C70 C69 C64 113.1(4)
C72 C69 C71 107.4(5)
C70 C69 C71 109.8(5)
C64 C69 C71 108.3(5)
C69 C70 H70A 109.5
C69 C70 H70B 109.5
H70A C70 H70B 109.5
C69 C70 H70C 109.5
H70A C70 H70C 109.5
H70B C70 H70C 109.5
C69 C71 H71A 109.5
C69 C71 H71B 109.5
H71A C71 H71B 109.5
C69 C71 H71C 109.5
H71A C71 H71C 109.5
H71B C71 H71C 109.5
C69 C72 H72A 109.5
C69 C72 H72B 109.5
H72A C72 H72B 109.5
C69 C72 H72C 109.5
H72A C72 H72C 109.5
H72B C72 H72C 109.5
C76 C73 C75 109.6(6)
C76 C73 C74 106.0(5)
C75 C73 C74 106.1(6)
C76 C73 C68 109.1(5)
C75 C73 C68 108.7(5)
C74 C73 C68 117.2(5)
C73 C74 H74A 109.5
C73 C74 H74B 109.5
H74A C74 H74B 109.5
C73 C74 H74C 109.5
H74A C74 H74C 109.5
H74B C74 H74C 109.5
C73 C75 H75A 109.5
C73 C75 H75B 109.5
H75A C75 H75B 109.5
C73 C75 H75C 109.5
H75A C75 H75C 109.5
H75B C75 H75C 109.5
C73 C76 H76A 109.5
C73 C76 H76B 109.5
H76A C76 H76B 109.5
C73 C76 H76C 109.5
H76A C76 H76C 109.5
H76B C76 H76C 109.5

loop_
_geom_bond_atom_site_label_1
_geom_bond_atom_site_label_2
_geom_bond_distance
U1 O1 2.127(3)
U1 O2 2.156(4)
U1 C5 2.536(5)
U1 C2 2.574(6)
U1 C4 2.586(5)
U1 C6 2.613(5)
U1 C3 2.614(5)
U1 C1 2.622(5)
U2 O4 2.120(3)
U2 O3 2.167(4)
U2 C3 2.511(5)
U2 C6 2.584(6)
U2 C4 2.585(5)
U2 C5 2.594(5)
U2 C2 2.618(5)
U2 C1 2.650(5)
O1 C21 1.364(6)
O2 C35 1.353(7)
O3 C49 1.353(7)
O4 C63 1.354(5)
B1 C4 1.530(9)
B1 C17 1.582(9)
B1 C13 1.584(8)
C1 C2 1.438(8)
C1 C6 1.447(7)
C1 C7 1.491(8)
C2 C3 1.433(8)
C2 H2 0.9500
C3 C4 1.479(7)
C3 H3 0.9500
C4 C5 1.477(8)
C5 C6 1.446(8)
C5 H5 0.9500
C6 H6 0.9500
C7 C8 1.395(8)
C7 C12 1.406(9)
C8 C9 1.385(9)
C8 H8 0.9500
C9 C10 1.378(11)
C9 H9 0.9500
C10 C11 1.381(11)
C10 H10 0.9500
C11 C12 1.391(9)
C11 H11 0.9500
C12 H12 0.9500
C13 C20 1.540(8)
C13 C14 1.550(8)
C13 H13 1.0000
C14 C15 1.518(11)
C14 H14A 0.9900
C14 H14B 0.9900
C15 C16 1.533(10)
C15 H15A 0.9900
C15 H15B 0.9900
C16 C17 1.547(9)
C16 H16A 0.9900
C16 H16B 0.9900
C17 C18 1.550(10)
C17 H17 1.0000
C18 C19 1.547(10)
C18 H18A 0.9900
C18 H18B 0.9900
C19 C20 1.524(12)
C19 H19A 0.9900
C19 H19B 0.9900
C20 H20A 0.9900
C20 H20B 0.9900
C21 C26 1.413(8)
C21 C22 1.421(7)
C22 C23 1.375(8)
C22 C27 1.544(7)
C23 C24 1.398(9)
C23 H23 0.9500
C24 C25 1.378(8)
C24 H24 0.9500
C25 C26 1.382(8)
C25 H25 0.9500
C26 C31 1.549(7)
C27 C30 1.538(8)
C27 C29 1.540(9)
C27 C28 1.543(8)
C28 H28A 0.9800
C28 H28B 0.9800
C28 H28C 0.9800
C29 H29A 0.9800
C29 H29B 0.9800
C29 H29C 0.9800
C30 H30A 0.9800
C30 H30B 0.9800
C30 H30C 0.9800
C31 C33 1.547(9)
C31 C34 1.548(7)
C31 C32 1.549(8)
C32 H32A 0.9800
C32 H32B 0.9800
C32 H32C 0.9800
C33 H33A 0.9800
C33 H33B 0.9800
C33 H33C 0.9800
C34 H34A 0.9800
C34 H34B 0.9800
C34 H34C 0.9800
C35 C36 1.409(7)
C35 C40 1.422(8)
C36 C37 1.414(8)
C36 C41 1.537(8)
C37 C38 1.380(9)
C37 H37 0.9500
C38 C39 1.383(9)
C38 H38 0.9500
C39 C40 1.395(8)
C39 H39 0.9500
C40 C45 1.542(8)
C41 C42 1.520(9)
C41 C44 1.542(8)
C41 C43 1.552(8)
C42 H42A 0.9800
C42 H42B 0.9800
C42 H42C 0.9800
C43 H43A 0.9800
C43 H43B 0.9800
C43 H43C 0.9800
C44 H44A 0.9800
C44 H44B 0.9800
C44 H44C 0.9800
C45 C46 1.534(8)
C45 C48 1.537(8)
C45 C47 1.540(10)
C46 H46A 0.9800
C46 H46B 0.9800
C46 H46C 0.9800
C47 H47A 0.9800
C47 H47B 0.9800
C47 H47C 0.9800
C48 H48A 0.9800
C48 H48B 0.9800
C48 H48C 0.9800
C49 C50 1.419(9)
C49 C54 1.431(9)
C50 C51 1.388(8)
C50 C55 1.521(9)
C51 C52 1.375(9)
C51 H51 0.9500
C52 C53 1.375(10)
C52 H52 0.9500
C53 C54 1.399(8)
C53 H53 0.9500
C54 C59 1.532(9)
C55 C56 1.537(10)
C55 C57 1.539(11)
C55 C58 1.551(10)
C56 H56A 0.9800
C56 H56B 0.9800
C56 H56C 0.9800
C57 H57A 0.9800
C57 H57B 0.9800
C57 H57C 0.9800
C58 H58A 0.9800
C58 H58B 0.9800
C58 H58C 0.9800
C59 C62 1.531(10)
C59 C61 1.533(8)
C59 C60 1.542(10)
C60 H60A 0.9800
C60 H60B 0.9800
C60 H60C 0.9800
C61 H61A 0.9800
C61 H61B 0.9800
C61 H61C 0.9800
C62 H62A 0.9800
C62 H62B 0.9800
C62 H62C 0.9800
C63 C68 1.414(8)
C63 C64 1.418(8)
C64 C65 1.381(7)
C64 C69 1.538(8)
C65 C66 1.378(9)
C65 H65 0.9500
C66 C67 1.390(9)
C66 H66 0.9500
C67 C68 1.397(7)
C67 H67 0.9500
C68 C73 1.549(8)
C69 C72 1.522(8)
C69 C70 1.534(8)
C69 C71 1.540(8)
C70 H70A 0.9800
C70 H70B 0.9800
C70 H70C 0.9800
C71 H71A 0.9800
C71 H71B 0.9800
C71 H71C 0.9800
C72 H72A 0.9800
C72 H72B 0.9800
C72 H72C 0.9800
C73 C76 1.533(10)
C73 C75 1.534(9)
C73 C74 1.538(9)
C74 H74A 0.9800
C74 H74B 0.9800
C74 H74C 0.9800
C75 H75A 0.9800
C75 H75B 0.9800
C75 H75C 0.9800
C76 H76A 0.9800
C76 H76B 0.9800
C76 H76C 0.9800

loop_
_geom_torsion_atom_site_label_1
_geom_torsion_atom_site_label_2
_geom_torsion_atom_site_label_3
_geom_torsion_atom_site_label_4
_geom_torsion
O2 U1 O1 C21 -49(2)
C5 U1 O1 C21 154(2)
C2 U1 O1 C21 93(2)
C4 U1 O1 C21 173(2)
C6 U1 O1 C21 122(2)
C3 U1 O1 C21 150(2)
C1 U1 O1 C21 96(2)
O1 U1 O2 C35 -9(8)
C5 U1 O2 C35 126(8)
C2 U1 O2 C35 -166(8)
C4 U1 O2 C35 133(8)
C6 U1 O2 C35 -161(8)
C3 U1 O2 C35 162(8)
C1 U1 O2 C35 -145(8)
O4 U2 O3 C49 72(3)
C3 U2 O3 C49 -167(2)
C6 U2 O3 C49 -82(3)
C4 U2 O3 C49 -147(3)
C5 U2 O3 C49 -114(3)
C2 U2 O3 C49 -103(3)
C1 U2 O3 C49 -61(3)
O3 U2 O4 C63 -39(2)
C3 U2 O4 C63 171(2)
C6 U2 O4 C63 105(2)
C4 U2 O4 C63 -173(2)
C5 U2 O4 C63 154(2)
C2 U2 O4 C63 140(2)
C1 U2 O4 C63 112(2)
O1 U1 C1 C2 -177.1(3)
O2 U1 C1 C2 -41.6(4)
C5 U1 C1 C2 99.2(3)
C4 U1 C1 C2 63.9(3)
C6 U1 C1 C2 127.3(5)
C3 U1 C1 C2 29.5(3)
O1 U1 C1 C6 55.6(4)
O2 U1 C1 C6 -168.9(3)
C5 U1 C1 C6 -28.1(3)
C2 U1 C1 C6 -127.3(5)
C4 U1 C1 C6 -63.4(4)
C3 U1 C1 C6 -97.8(4)
O1 U1 C1 C7 -62.3(5)
O2 U1 C1 C7 73.2(5)
C5 U1 C1 C7 -146.0(5)
C2 U1 C1 C7 114.8(5)
C4 U1 C1 C7 178.8(5)
C6 U1 C1 C7 -117.9(6)
C3 U1 C1 C7 144.3(5)
O1 U1 C1 U2 118.74(19)
O2 U1 C1 U2 -105.7(2)
C5 U1 C1 U2 35.09(19)
C2 U1 C1 U2 -64.1(3)
C4 U1 C1 U2 -0.19(19)
C6 U1 C1 U2 63.2(3)
C3 U1 C1 U2 -34.60(18)
O4 U2 C1 C2 61.6(3)
O3 U2 C1 C2 -166.1(3)
C3 U2 C1 C2 -27.8(3)
C6 U2 C1 C2 -128.2(5)
C4 U2 C1 C2 -63.4(3)
C5 U2 C1 C2 -98.3(3)
O4 U2 C1 C6 -170.3(3)
O3 U2 C1 C6 -37.9(5)
C3 U2 C1 C6 100.4(4)
C4 U2 C1 C6 64.8(3)
C5 U2 C1 C6 29.9(3)
C2 U2 C1 C6 128.2(5)
O4 U2 C1 C7 -53.7(5)
O3 U2 C1 C7 78.7(5)
C3 U2 C1 C7 -143.0(5)
C6 U2 C1 C7 116.6(7)
C4 U2 C1 C7 -178.7(5)
C5 U2 C1 C7 146.5(6)
C2 U2 C1 C7 -115.2(6)
O4 U2 C1 U1 125.19(18)
O3 U2 C1 U1 -102.5(3)
C3 U2 C1 U1 35.86(19)
C6 U2 C1 U1 -64.6(3)
C4 U2 C1 U1 0.19(19)
C5 U2 C1 U1 -34.65(18)
C2 U2 C1 U1 63.6(3)
C6 C1 C2 C3 -3.0(8)
C7 C1 C2 C3 179.9(5)
U1 C1 C2 C3 -62.6(5)
U2 C1 C2 C3 54.4(5)
C6 C1 C2 U1 59.6(4)
C7 C1 C2 U1 -117.5(4)
U2 C1 C2 U1 117.06(14)
C6 C1 C2 U2 -57.4(4)
C7 C1 C2 U2 125.4(4)
U1 C1 C2 U2 -117.06(14)
O1 U1 C2 C3 133.0(3)
O2 U1 C2 C3 -83.6(3)
C5 U1 C2 C3 63.8(3)
C4 U1 C2 C3 27.6(3)
C6 U1 C2 C3 98.4(3)
C1 U1 C2 C3 128.7(4)
O1 U1 C2 C1 4.3(4)
O2 U1 C2 C1 147.7(3)
C5 U1 C2 C1 -64.9(3)
C4 U1 C2 C1 -101.1(3)
C6 U1 C2 C1 -30.3(3)
C3 U1 C2 C1 -128.7(4)
O1 U1 C2 U2 72.1(3)
O2 U1 C2 U2 -144.5(2)
C5 U1 C2 U2 2.8(2)
C4 U1 C2 U2 -33.3(2)
C6 U1 C2 U2 37.4(2)
C3 U1 C2 U2 -60.9(3)
C1 U1 C2 U2 67.8(3)
O4 U2 C2 C3 106.0(3)
O3 U2 C2 C3 -79.0(10)
C6 U2 C2 C3 -102.5(3)
C4 U2 C2 C3 -30.9(3)
C5 U2 C2 C3 -67.3(3)
C1 U2 C2 C3 -132.4(5)
O4 U2 C2 C1 -121.6(3)
O3 U2 C2 C1 53.4(10)
C3 U2 C2 C1 132.4(5)
C6 U2 C2 C1 30.0(3)
C4 U2 C2 C1 101.5(3)
C5 U2 C2 C1 65.2(3)
O4 U2 C2 U1 170.5(2)
O3 U2 C2 U1 -14.6(11)
C3 U2 C2 U1 64.5(3)
C6 U2 C2 U1 -38.0(2)
C4 U2 C2 U1 33.6(2)
C5 U2 C2 U1 -2.8(2)
C1 U2 C2 U1 -68.0(3)
C1 C2 C3 C4 7.6(8)
U1 C2 C3 C4 -55.1(4)
U2 C2 C3 C4 64.7(4)
C1 C2 C3 U2 -57.1(5)
U1 C2 C3 U2 -119.81(15)
C1 C2 C3 U1 62.7(5)
U2 C2 C3 U1 119.81(15)
O4 U2 C3 C2 -75.5(3)
O3 U2 C3 C2 161.6(3)
C6 U2 C3 C2 61.3(3)
C4 U2 C3 C2 127.8(5)
C5 U2 C3 C2 96.0(3)
C1 U2 C3 C2 27.2(3)
O4 U2 C3 C4 156.7(3)
O3 U2 C3 C4 33.8(5)
C6 U2 C3 C4 -66.5(3)
C5 U2 C3 C4 -31.8(3)
C2 U2 C3 C4 -127.8(5)
C1 U2 C3 C4 -100.6(3)
O4 U2 C3 U1 -140.01(19)
O3 U2 C3 U1 97.1(3)
C6 U2 C3 U1 -3.18(18)
C4 U2 C3 U1 63.3(3)
C5 U2 C3 U1 31.49(19)
C2 U2 C3 U1 -64.5(3)
C1 U2 C3 U1 -37.33(17)
O1 U1 C3 C2 -96.2(4)
O2 U1 C3 C2 101.8(3)
C5 U1 C3 C2 -100.3(3)
C4 U1 C3 C2 -133.1(5)
C6 U1 C3 C2 -64.6(3)
C1 U1 C3 C2 -29.6(3)
O1 U1 C3 C4 36.9(5)
O2 U1 C3 C4 -125.1(3)
C5 U1 C3 C4 32.8(3)
C2 U1 C3 C4 133.1(5)
C6 U1 C3 C4 68.5(3)
C1 U1 C3 C4 103.6(4)
O1 U1 C3 U2 -28.4(4)
O2 U1 C3 U2 169.61(19)
C5 U1 C3 U2 -32.5(2)
C2 U1 C3 U2 67.8(3)
C4 U1 C3 U2 -65.3(3)
C6 U1 C3 U2 3.19(18)
C1 U1 C3 U2 38.23(18)
C2 C3 C4 C5 -5.2(7)
U2 C3 C4 C5 60.4(4)
U1 C3 C4 C5 -60.4(4)
C2 C3 C4 B1 174.4(5)
U2 C3 C4 B1 -119.9(5)
U1 C3 C4 B1 119.3(5)
C2 C3 C4 U2 -65.7(4)
U1 C3 C4 U2 -120.83(17)
C2 C3 C4 U1 55.1(4)
U2 C3 C4 U1 120.83(17)
C17 B1 C4 C5 -175.1(5)
C13 B1 C4 C5 2.6(8)
C17 B1 C4 C3 5.2(8)
C13 B1 C4 C3 -177.1(5)
C17 B1 C4 U2 -83.2(6)
C13 B1 C4 U2 94.5(6)
C17 B1 C4 U1 97.7(6)
C13 B1 C4 U1 -84.6(6)
O4 U2 C4 C5 -154.4(3)
O3 U2 C4 C5 76.1(3)
C3 U2 C4 C5 -124.8(4)
C6 U2 C4 C5 -27.7(3)
C2 U2 C4 C5 -95.1(3)
C1 U2 C4 C5 -61.7(3)
O4 U2 C4 C3 -29.6(4)
O3 U2 C4 C3 -159.1(3)
C6 U2 C4 C3 97.0(3)
C5 U2 C4 C3 124.8(4)
C2 U2 C4 C3 29.7(3)
C1 U2 C4 C3 63.1(3)
O4 U2 C4 B1 87.9(5)
O3 U2 C4 B1 -41.6(5)
C3 U2 C4 B1 117.5(6)
C6 U2 C4 B1 -145.5(5)
C5 U2 C4 B1 -117.7(6)
C2 U2 C4 B1 147.2(5)
C1 U2 C4 B1 -179.4(5)
O4 U2 C4 U1 -92.9(2)
O3 U2 C4 U1 137.60(19)
C3 U2 C4 U1 -63.3(3)
C6 U2 C4 U1 33.77(19)
C5 U2 C4 U1 61.5(3)
C2 U2 C4 U1 -33.56(19)
C1 U2 C4 U1 -0.20(19)
O1 U1 C4 C5 -37.0(4)
O2 U1 C4 C5 -173.2(3)
C2 U1 C4 C5 96.9(3)
C6 U1 C4 C5 29.4(3)
C3 U1 C4 C5 123.7(5)
C1 U1 C4 C5 63.1(3)
O1 U1 C4 C3 -160.7(3)
O2 U1 C4 C3 63.1(3)
C5 U1 C4 C3 -123.7(5)
C2 U1 C4 C3 -26.8(3)
C6 U1 C4 C3 -94.3(3)
C1 U1 C4 C3 -60.6(3)
O1 U1 C4 B1 79.3(5)
O2 U1 C4 B1 -56.9(5)
C5 U1 C4 B1 116.3(5)
C2 U1 C4 B1 -146.8(5)
C6 U1 C4 B1 145.7(5)
C3 U1 C4 B1 -119.9(6)
C1 U1 C4 B1 179.4(5)
O1 U1 C4 U2 -99.9(2)
O2 U1 C4 U2 123.88(19)
C5 U1 C4 U2 -62.9(3)
C2 U1 C4 U2 33.99(19)
C6 U1 C4 U2 -33.50(19)
C3 U1 C4 U2 60.8(3)
C1 U1 C4 U2 0.20(19)
C3 C4 C5 C6 -1.3(7)
B1 C4 C5 C6 179.0(5)
U2 C4 C5 C6 57.3(5)
U1 C4 C5 C6 -63.4(5)
C3 C4 C5 U1 62.1(4)
B1 C4 C5 U1 -117.5(5)
U2 C4 C5 U1 120.74(15)
C3 C4 C5 U2 -58.6(4)
B1 C4 C5 U2 121.7(5)
U1 C4 C5 U2 -120.74(15)
O1 U1 C5 C6 -81.8(3)
O2 U1 C5 C6 140.2(3)
C2 U1 C5 C6 62.1(3)
C4 U1 C5 C6 128.7(5)
C3 U1 C5 C6 96.3(3)
C1 U1 C5 C6 27.7(3)
O1 U1 C5 C4 149.5(3)
O2 U1 C5 C4 11.6(5)
C2 U1 C5 C4 -66.6(3)
C6 U1 C5 C4 -128.7(5)
C3 U1 C5 C4 -32.4(3)
C1 U1 C5 C4 -101.0(3)
O1 U1 C5 U2 -146.8(2)
O2 U1 C5 U2 75.3(4)
C2 U1 C5 U2 -2.9(2)
C4 U1 C5 U2 63.7(3)
C6 U1 C5 U2 -65.0(3)
C3 U1 C5 U2 31.32(19)
C1 U1 C5 U2 -37.3(2)
O4 U2 C5 C6 -79.7(5)
O3 U2 C5 C6 113.7(3)
C3 U2 C5 C6 -99.4(3)
C4 U2 C5 C6 -131.8(5)
C2 U2 C5 C6 -64.0(3)
C1 U2 C5 C6 -29.6(3)
O4 U2 C5 C4 52.1(5)
O3 U2 C5 C4 -114.5(3)
C3 U2 C5 C4 32.3(3)
C6 U2 C5 C4 131.8(5)
C2 U2 C5 C4 67.8(3)
C1 U2 C5 C4 102.2(3)
O4 U2 C5 U1 -12.8(5)
O3 U2 C5 U1 -179.4(2)
C3 U2 C5 U1 -32.5(2)
C6 U2 C5 U1 66.9(3)
C4 U2 C5 U1 -64.9(3)
C2 U2 C5 U1 2.9(2)
C1 U2 C5 U1 37.3(2)
C4 C5 C6 C1 5.7(8)
U1 C5 C6 C1 -56.9(5)
U2 C5 C6 C1 62.9(5)
C4 C5 C6 U2 -57.2(5)
U1 C5 C6 U2 -119.85(16)
C4 C5 C6 U1 62.7(5)
U2 C5 C6 U1 119.85(16)
C2 C1 C6 C5 -3.6(7)
C7 C1 C6 C5 173.5(5)
U1 C1 C6 C5 55.3(4)
U2 C1 C6 C5 -61.7(5)
C2 C1 C6 U2 58.2(4)
C7 C1 C6 U2 -124.7(5)
U1 C1 C6 U2 117.05(17)
C2 C1 C6 U1 -58.9(4)
C7 C1 C6 U1 118.2(5)
U2 C1 C6 U1 -117.05(17)
O4 U2 C6 C5 142.0(3)
O3 U2 C6 C5 -76.5(3)
C3 U2 C6 C5 64.6(3)
C4 U2 C6 C5 28.3(3)
C2 U2 C6 C5 98.8(4)
C1 U2 C6 C5 128.4(5)
O4 U2 C6 C1 13.6(4)
O3 U2 C6 C1 155.1(3)
C3 U2 C6 C1 -63.8(3)
C4 U2 C6 C1 -100.1(4)
C5 U2 C6 C1 -128.4(5)
C2 U2 C6 C1 -29.6(3)
O4 U2 C6 U1 80.5(3)
O3 U2 C6 U1 -137.99(19)
C3 U2 C6 U1 3.13(17)
C4 U2 C6 U1 -33.17(17)
C5 U2 C6 U1 -61.5(3)
C2 U2 C6 U1 37.32(19)
C1 U2 C6 U1 66.9(3)
O1 U1 C6 C5 99.4(3)
O2 U1 C6 C5 -106.9(5)
C2 U1 C6 C5 -101.5(4)
C4 U1 C6 C5 -30.2(3)
C3 U1 C6 C5 -66.6(3)
C1 U1 C6 C5 -131.8(5)
O1 U1 C6 C1 -128.8(3)
O2 U1 C6 C1 25.0(7)
C5 U1 C6 C1 131.8(5)
C2 U1 C6 C1 30.3(3)
C4 U1 C6 C1 101.6(4)
C3 U1 C6 C1 65.3(3)
O1 U1 C6 U2 162.9(2)
O2 U1 C6 U2 -43.4(6)
C5 U1 C6 U2 63.5(3)
C2 U1 C6 U2 -37.97(18)
C4 U1 C6 U2 33.30(17)
C3 U1 C6 U2 -3.05(17)
C1 U1 C6 U2 -68.3(3)
C2 C1 C7 C8 -23.2(8)
C6 C1 C7 C8 159.8(5)
U1 C1 C7 C8 -110.1(5)
U2 C1 C7 C8 68.6(7)
C2 C1 C7 C12 154.7(5)
C6 C1 C7 C12 -22.3(7)
U1 C1 C7 C12 67.8(6)
U2 C1 C7 C12 -113.5(5)
C12 C7 C8 C9 -1.6(9)
C1 C7 C8 C9 176.4(5)
C7 C8 C9 C10 -0.4(10)
C8 C9 C10 C11 0.7(9)
C9 C10 C11 C12 1.1(9)
C10 C11 C12 C7 -3.1(9)
C8 C7 C12 C11 3.3(8)
C1 C7 C12 C11 -174.7(5)
C4 B1 C13 C20 -113.2(6)
C17 B1 C13 C20 64.8(6)
C4 B1 C13 C14 122.4(6)
C17 B1 C13 C14 -59.6(6)
C20 C13 C14 C15 -67.4(8)
B1 C13 C14 C15 52.0(8)
C13 C14 C15 C16 -44.7(9)
C14 C15 C16 C17 43.5(9)
C15 C16 C17 C18 67.1(8)
C15 C16 C17 B1 -50.3(7)
C4 B1 C17 C16 -122.7(6)
C13 B1 C17 C16 59.4(6)
C4 B1 C17 C18 115.4(6)
C13 B1 C17 C18 -62.6(6)
C16 C17 C18 C19 -68.7(8)
B1 C17 C18 C19 50.7(8)
C17 C18 C19 C20 -42.4(10)
C18 C19 C20 C13 43.1(10)
C14 C13 C20 C19 66.5(8)
B1 C13 C20 C19 -53.4(8)
U1 O1 C21 C26 -16(2)
U1 O1 C21 C22 162.8(19)
O1 C21 C22 C23 -176.3(5)
C26 C21 C22 C23 3.0(8)
O1 C21 C22 C27 9.6(8)
C26 C21 C22 C27 -171.1(5)
C21 C22 C23 C24 -1.3(9)
C27 C22 C23 C24 172.8(5)
C22 C23 C24 C25 -1.4(9)
C23 C24 C25 C26 2.6(9)
C24 C25 C26 C21 -1.0(8)
C24 C25 C26 C31 -178.1(5)
O1 C21 C26 C25 177.4(5)
C22 C21 C26 C25 -1.8(8)
O1 C21 C26 C31 -5.9(8)
C22 C21 C26 C31 174.8(5)
C23 C22 C27 C30 8.0(8)
C21 C22 C27 C30 -178.0(5)
C23 C22 C27 C29 128.2(5)
C21 C22 C27 C29 -57.8(7)
C23 C22 C27 C28 -109.8(6)
C21 C22 C27 C28 64.2(7)
C25 C26 C31 C33 63.4(6)
C21 C26 C31 C33 -113.3(6)
C25 C26 C31 C34 -55.9(7)
C21 C26 C31 C34 127.4(6)
C25 C26 C31 C32 -176.0(5)
C21 C26 C31 C32 7.3(8)
U1 O2 C35 C36 144(7)
U1 O2 C35 C40 -37(8)
O2 C35 C36 C37 176.1(5)
C40 C35 C36 C37 -3.6(8)
O2 C35 C36 C41 -2.4(8)
C40 C35 C36 C41 177.9(5)
C35 C36 C37 C38 1.1(9)
C41 C36 C37 C38 179.6(5)
C36 C37 C38 C39 1.3(9)
C37 C38 C39 C40 -1.2(9)
C38 C39 C40 C35 -1.2(9)
C38 C39 C40 C45 177.6(6)
O2 C35 C40 C39 -176.0(5)
C36 C35 C40 C39 3.7(8)
O2 C35 C40 C45 5.2(8)
C36 C35 C40 C45 -175.1(5)
C35 C36 C41 C42 -49.2(7)
C37 C36 C41 C42 132.4(6)
C35 C36 C41 C44 -168.4(6)
C37 C36 C41 C44 13.2(8)
C35 C36 C41 C43 73.8(7)
C37 C36 C41 C43 -104.6(6)
C39 C40 C45 C46 1.2(8)
C35 C40 C45 C46 179.9(6)
C39 C40 C45 C48 119.8(6)
C35 C40 C45 C48 -61.4(8)
C39 C40 C45 C47 -116.9(6)
C35 C40 C45 C47 61.9(7)
U2 O3 C49 C50 68(3)
U2 O3 C49 C54 -112(3)
O3 C49 C50 C51 -178.4(5)
C54 C49 C50 C51 1.5(8)
O3 C49 C50 C55 4.1(9)
C54 C49 C50 C55 -176.0(6)
C49 C50 C51 C52 0.9(8)
C55 C50 C51 C52 178.4(6)
C50 C51 C52 C53 -2.8(9)
C51 C52 C53 C54 2.3(9)
C52 C53 C54 C49 0.0(9)
C52 C53 C54 C59 179.8(6)
O3 C49 C54 C53 178.0(5)
C50 C49 C54 C53 -1.9(8)
O3 C49 C54 C59 -1.8(9)
C50 C49 C54 C59 178.3(5)
C51 C50 C55 C56 121.2(6)
C49 C50 C55 C56 -61.3(8)
C51 C50 C55 C57 -115.3(6)
C49 C50 C55 C57 62.1(8)
C51 C50 C55 C58 2.9(9)
C49 C50 C55 C58 -179.7(7)
C53 C54 C59 C62 2.9(9)
C49 C54 C59 C62 -177.4(7)
C53 C54 C59 C61 -113.7(6)
C49 C54 C59 C61 66.0(7)
C53 C54 C59 C60 122.8(6)
C49 C54 C59 C60 -57.5(8)
U2 O4 C63 C68 -33(2)
U2 O4 C63 C64 146.2(19)
O4 C63 C64 C65 -178.4(4)
C68 C63 C64 C65 1.3(7)
O4 C63 C64 C69 5.5(7)
C68 C63 C64 C69 -174.8(5)
C63 C64 C65 C66 -0.7(8)
C69 C64 C65 C66 175.6(5)
C64 C65 C66 C67 -0.8(8)
C65 C66 C67 C68 1.6(8)
C66 C67 C68 C63 -1.0(8)
C66 C67 C68 C73 179.3(5)
O4 C63 C68 C67 179.2(4)
C64 C63 C68 C67 -0.5(7)
O4 C63 C68 C73 -1.1(8)
C64 C63 C68 C73 179.2(5)
C65 C64 C69 C72 6.2(7)
C63 C64 C69 C72 -177.7(5)
C65 C64 C69 C70 125.6(6)
C63 C64 C69 C70 -58.4(7)
C65 C64 C69 C71 -112.4(6)
C63 C64 C69 C71 63.7(6)
C67 C68 C73 C76 -58.8(7)
C63 C68 C73 C76 121.5(6)
C67 C68 C73 C75 60.7(6)
C63 C68 C73 C75 -119.0(6)
C67 C68 C73 C74 -179.1(5)
C63 C68 C73 C74 1.2(8)
